data_4507287
loop_
_publ_author_name
'Masu, Hyuma'
'Tominaga, Masahide'
'Azumaya, Isao'

_publ_section_title
;
 Hydrogen-Bonded 1D Chains Formed from Adamantane-Based Bisphenols and
 Bispyridines: Influences of Substitution Groups on Phenol Ring
;
_journal_issue 2
_journal_name_full 'Crystal Growth &amp; Design'
_journal_page_first 752
_journal_paper_doi 10.1021/cg301462v
_journal_volume 13
_journal_year 2013
_chemical_formula_moiety 'C22 H22 Cl2 O2, C12 H12 N2'
_chemical_formula_sum 'C34 H34 Cl2 N2 O2'
_chemical_formula_weight 573.53
_chemical_name_systematic
; 
 ? 
;
_space_group_IT_number 15
_symmetry_cell_setting monoclinic
_symmetry_space_group_name_Hall '-C 2yc'
_symmetry_space_group_name_H-M 'C 1 2/c 1'
_atom_sites_solution_hydrogens geom
_atom_sites_solution_primary direct
_atom_sites_solution_secondary difmap
_audit_creation_method SHELXL-97
_cell_angle_alpha 90.00
_cell_angle_beta 96.560(2)
_cell_angle_gamma 90.00
_cell_formula_units_Z 4
_cell_length_a 7.7044(15)
_cell_length_b 11.564(2)
_cell_length_c 32.152(7)
_cell_measurement_reflns_used 3434
_cell_measurement_temperature 200
_cell_measurement_theta_max 26.79
_cell_measurement_theta_min 2.55
_cell_volume 2845.8(10)
_computing_cell_refinement 'APEX2 (Bruker AXS, 2006)'
_computing_data_collection 'APEX2 (Bruker AXS, 2006)'
_computing_data_reduction 'SAINT (Bruker AXS, 2004)'
_computing_molecular_graphics 'XSHEL (Bruker AXS,2002)'
_computing_publication_material 'XCIF (Bruker AXS, 2001)'
_computing_structure_refinement 'SHELXL-97 (Sheldrick, 1997)'
_computing_structure_solution 'SHELXS-97 (Sheldrick, 1997)'
_diffrn_ambient_temperature 200
_diffrn_detector_area_resol_mean 8.333
_diffrn_measured_fraction_theta_full 0.995
_diffrn_measured_fraction_theta_max 0.907
_diffrn_measurement_device_type 'Bruker APEXII CCD area detector'
_diffrn_measurement_method 'phi and omega scans'
_diffrn_radiation_monochromator graphite
_diffrn_radiation_source 'sealed tube'
_diffrn_radiation_type MoK\a
_diffrn_radiation_wavelength 0.71073
_diffrn_reflns_av_R_equivalents 0.0261
_diffrn_reflns_av_sigmaI/netI 0.0286
_diffrn_reflns_limit_h_max 9
_diffrn_reflns_limit_h_min -6
_diffrn_reflns_limit_k_max 14
_diffrn_reflns_limit_k_min -13
_diffrn_reflns_limit_l_max 40
_diffrn_reflns_limit_l_min -39
_diffrn_reflns_number 6810
_diffrn_reflns_theta_full 25.00
_diffrn_reflns_theta_max 27.25
_diffrn_reflns_theta_min 2.55
_exptl_absorpt_coefficient_mu 0.263
_exptl_absorpt_correction_T_max 0.9252
_exptl_absorpt_correction_T_min 0.8797
_exptl_absorpt_correction_type empirical
_exptl_absorpt_process_details
;
SADABS Sheldrick 1996
;
_exptl_crystal_colour colourless
_exptl_crystal_density_diffrn 1.339
_exptl_crystal_density_method 'not measured'
_exptl_crystal_description prismatic
_exptl_crystal_F_000 1208
_exptl_crystal_size_max 0.50
_exptl_crystal_size_mid 0.40
_exptl_crystal_size_min 0.30
_refine_diff_density_max 0.297
_refine_diff_density_min -0.337
_refine_diff_density_rms 0.059
_refine_ls_extinction_method none
_refine_ls_goodness_of_fit_ref 1.034
_refine_ls_hydrogen_treatment constr
_refine_ls_matrix_type full
_refine_ls_number_parameters 183
_refine_ls_number_reflns 2873
_refine_ls_number_restraints 0
_refine_ls_restrained_S_all 1.034
_refine_ls_R_factor_all 0.0444
_refine_ls_R_factor_gt 0.0390
_refine_ls_shift/su_max 0.001
_refine_ls_shift/su_mean 0.000
_refine_ls_structure_factor_coef Fsqd
_refine_ls_weighting_details 'calc w=1/[\s^2^(Fo^2^)+(0.0546P)^2^+2.2764P] where P=(Fo^2^+2Fc^2^)/3'
_refine_ls_weighting_scheme calc
_refine_ls_wR_factor_gt 0.1005
_refine_ls_wR_factor_ref 0.1042
_reflns_number_gt 2538
_reflns_number_total 2873
_reflns_threshold_expression >2sigma(I)
_cod_data_source_file cg301462v_si_002.cif
_cod_data_source_block a1009261tom
_cod_depositor_comments
;
The following automatic conversions were performed:

'_symmetry_cell_setting' value 'Monoclinic' changed to 'monoclinic'
according to /home/saulius/struct/CIF-dictionaries/cif_core.dic
dictionary named 'cif_core.dic' version 2.4.2 from 2011-04-26.

Automatic conversion script
Id: cif_fix_values 1891 2012-01-12 08:04:46Z andrius 
;
_cod_original_cell_volume 2845.9(10)
_cod_original_sg_symbol_H-M 'C2/c  '
_cod_database_code 4507287

loop_
_symmetry_equiv_pos_as_xyz
'x, y, z'
'-x, y, -z+1/2'
'x+1/2, y+1/2, z'
'-x+1/2, y+1/2, -z+1/2'
'-x, -y, -z'
'x, -y, z-1/2'
'-x+1/2, -y+1/2, -z'
'x+1/2, -y+1/2, z-1/2'

loop_
_atom_site_label
_atom_site_type_symbol
_atom_site_fract_x
_atom_site_fract_y
_atom_site_fract_z
_atom_site_U_iso_or_equiv
_atom_site_adp_type
_atom_site_occupancy
_atom_site_symmetry_multiplicity
_atom_site_calc_flag
_atom_site_refinement_flags
C1 C 0.6752(2) 0.53333(15) 0.61601(5) 0.0304(4) Uani 1 1 d .
C2 C 0.8546(2) 0.53587(16) 0.62873(5) 0.0341(4) Uani 1 1 d .
H2 H 0.9296 0.4858 0.6157 0.041 Uiso 1 1 calc R
C3 C 0.9247(2) 0.60942(15) 0.65978(5) 0.0297(4) Uani 1 1 d .
H3 H 1.0473 0.6083 0.6677 0.036 Uiso 1 1 calc R
C4 C 0.82171(19) 0.68569(13) 0.68002(4) 0.0243(3) Uani 1 1 d .
C5 C 0.6429(2) 0.68274(13) 0.66774(4) 0.0244(3) Uani 1 1 d .
H5 H 0.5679 0.7329 0.6808 0.029 Uiso 1 1 calc R
C6 C 0.57256(19) 0.60730(14) 0.63663(5) 0.0255(3) Uani 1 1 d .
C7 C 0.90580(19) 0.76456(13) 0.71452(4) 0.0234(3) Uani 1 1 d .
C8 C 1.0000 0.69021(18) 0.7500 0.0218(4) Uani 1 2 d S
H8A H 0.9136 0.6398 0.7617 0.026 Uiso 0.50 1 calc PR
H8B H 1.0864 0.6398 0.7383 0.026 Uiso 0.50 1 calc PR
C9 C 0.7732(2) 0.84226(14) 0.73361(5) 0.0279(3) Uani 1 1 d .
H9A H 0.7114 0.8913 0.7114 0.033 Uiso 1 1 calc R
H9B H 0.6854 0.7934 0.7454 0.033 Uiso 1 1 calc R
C10 C 1.0423(2) 0.84325(14) 0.69707(5) 0.0279(3) Uani 1 1 d .
H10A H 1.1296 0.7950 0.6848 0.034 Uiso 1 1 calc R
H10B H 0.9838 0.8929 0.6746 0.034 Uiso 1 1 calc R
C11 C 0.8653(2) 0.91922(14) 0.76814(5) 0.0307(4) Uani 1 1 d .
H11 H 0.7769 0.9690 0.7800 0.037 Uiso 1 1 calc R
C12 C 1.0000 0.9961(2) 0.7500 0.0366(6) Uani 1 2 d S
H12A H 1.0590 1.0463 0.7722 0.044 Uiso 0.50 1 calc PR
H12B H 0.9410 1.0463 0.7278 0.044 Uiso 0.50 1 calc PR
C13 C 0.2570(2) 0.41571(15) 0.50635(6) 0.0346(4) Uani 1 1 d .
H13 H 0.3367 0.4527 0.4902 0.041 Uiso 1 1 calc R
C14 C 0.1031(2) 0.37305(14) 0.48599(5) 0.0319(4) Uani 1 1 d .
H14 H 0.0794 0.3806 0.4565 0.038 Uiso 1 1 calc R
C15 C -0.0169(2) 0.31923(13) 0.50845(5) 0.0282(3) Uani 1 1 d .
C16 C 0.0275(2) 0.31046(15) 0.55145(5) 0.0336(4) Uani 1 1 d .
H16 H -0.0498 0.2744 0.5684 0.040 Uiso 1 1 calc R
C17 C 0.1853(2) 0.35468(16) 0.56925(5) 0.0374(4) Uani 1 1 d .
H17 H 0.2138 0.3467 0.5986 0.045 Uiso 1 1 calc R
C18 C -0.1859(2) 0.27344(16) 0.48599(5) 0.0330(4) Uani 1 1 d .
H18A H -0.1578 0.2112 0.4667 0.040 Uiso 1 1 calc R
H18B H -0.2435 0.3365 0.4687 0.040 Uiso 1 1 calc R
Cl1 Cl 0.34603(5) 0.60548(4) 0.624051(12) 0.03472(14) Uani 1 1 d .
N1 N 0.29956(19) 0.40757(13) 0.54783(5) 0.0360(3) Uani 1 1 d .
O1 O 0.61849(16) 0.45894(13) 0.58511(4) 0.0443(3) Uani 1 1 d .
H1 H 0.5095 0.4645 0.5798 0.066 Uiso 1 1 calc R

loop_
_atom_site_aniso_label
_atom_site_aniso_U_11
_atom_site_aniso_U_22
_atom_site_aniso_U_33
_atom_site_aniso_U_23
_atom_site_aniso_U_13
_atom_site_aniso_U_12
C1 0.0291(8) 0.0376(9) 0.0245(7) -0.0048(7) 0.0032(6) -0.0059(7)
C2 0.0274(8) 0.0426(10) 0.0330(8) -0.0120(7) 0.0063(7) 0.0004(7)
C3 0.0222(7) 0.0387(9) 0.0284(8) -0.0044(7) 0.0030(6) -0.0014(7)
C4 0.0256(7) 0.0256(8) 0.0214(7) 0.0029(6) 0.0018(6) -0.0019(6)
C5 0.0253(7) 0.0251(8) 0.0230(7) 0.0036(6) 0.0041(6) 0.0014(6)
C6 0.0209(7) 0.0318(8) 0.0236(7) 0.0050(6) 0.0011(6) -0.0036(6)
C7 0.0246(7) 0.0223(7) 0.0228(7) 0.0014(6) 0.0007(6) -0.0003(6)
C8 0.0228(10) 0.0200(10) 0.0227(10) 0.000 0.0029(8) 0.000
C9 0.0282(8) 0.0263(8) 0.0284(8) 0.0014(6) 0.0000(6) 0.0054(6)
C10 0.0309(8) 0.0265(8) 0.0263(8) 0.0039(6) 0.0024(6) -0.0041(6)
C11 0.0360(9) 0.0243(8) 0.0311(8) -0.0036(6) 0.0007(7) 0.0082(7)
C12 0.0482(15) 0.0220(11) 0.0379(13) 0.000 -0.0025(11) 0.000
C13 0.0336(9) 0.0323(9) 0.0384(9) -0.0036(7) 0.0067(7) -0.0052(7)
C14 0.0347(9) 0.0309(8) 0.0293(8) -0.0013(7) 0.0001(7) -0.0008(7)
C15 0.0287(8) 0.0236(8) 0.0312(8) -0.0033(6) -0.0013(6) 0.0001(6)
C16 0.0341(9) 0.0350(9) 0.0307(8) -0.0007(7) 0.0000(7) -0.0088(7)
C17 0.0373(9) 0.0434(10) 0.0299(8) -0.0043(7) -0.0027(7) -0.0088(8)
C18 0.0338(9) 0.0349(9) 0.0286(8) -0.0037(7) -0.0042(7) -0.0052(7)
Cl1 0.0225(2) 0.0453(3) 0.0355(2) -0.00198(17) -0.00064(15) -0.00334(17)
N1 0.0324(8) 0.0370(8) 0.0375(8) -0.0091(6) -0.0001(6) -0.0069(6)
O1 0.0314(6) 0.0589(9) 0.0418(7) -0.0254(6) 0.0011(5) -0.0066(6)

loop_
_atom_type_symbol
_atom_type_description
_atom_type_scat_dispersion_real
_atom_type_scat_dispersion_imag
_atom_type_scat_source
C C 0.0033 0.0016 'International Tables Vol C Tables 4.2.6.8 and 6.1.1.4'
H H 0.0000 0.0000 'International Tables Vol C Tables 4.2.6.8 and 6.1.1.4'
N N 0.0061 0.0033 'International Tables Vol C Tables 4.2.6.8 and 6.1.1.4'
O O 0.0106 0.0060 'International Tables Vol C Tables 4.2.6.8 and 6.1.1.4'
Cl Cl 0.1484 0.1585 'International Tables Vol C Tables 4.2.6.8 and 6.1.1.4'

loop_
_geom_angle_atom_site_label_1
_geom_angle_atom_site_label_2
_geom_angle_atom_site_label_3
_geom_angle
_geom_angle_site_symmetry_1
_geom_angle_site_symmetry_3
O1 C1 C6 126.32(15) . .
O1 C1 C2 117.11(15) . .
C6 C1 C2 116.57(14) . .
C3 C2 C1 121.31(15) . .
C3 C2 H2 119.3 . .
C1 C2 H2 119.3 . .
C2 C3 C4 122.17(15) . .
C2 C3 H3 118.9 . .
C4 C3 H3 118.9 . .
C5 C4 C3 116.75(14) . .
C5 C4 C7 123.17(13) . .
C3 C4 C7 120.06(13) . .
C4 C5 C6 120.83(14) . .
C4 C5 H5 119.6 . .
C6 C5 H5 119.6 . .
C1 C6 C5 122.37(14) . .
C1 C6 Cl1 119.48(12) . .
C5 C6 Cl1 118.15(12) . .
C4 C7 C9 113.18(12) . .
C4 C7 C8 109.28(12) . .
C9 C7 C8 107.94(11) . .
C4 C7 C10 109.82(12) . .
C9 C7 C10 108.15(13) . .
C8 C7 C10 108.35(11) . .
C7 C8 C7 112.23(17) 2_756 .
C7 C8 H8A 109.2 2_756 .
C7 C8 H8A 109.2 . .
C7 C8 H8B 109.2 2_756 .
C7 C8 H8B 109.2 . .
H8A C8 H8B 107.9 . .
C11 C9 C7 110.76(13) . .
C11 C9 H9A 109.5 . .
C7 C9 H9A 109.5 . .
C11 C9 H9B 109.5 . .
C7 C9 H9B 109.5 . .
H9A C9 H9B 108.1 . .
C11 C10 C7 110.58(12) 2_756 .
C11 C10 H10A 109.5 2_756 .
C7 C10 H10A 109.5 . .
C11 C10 H10B 109.5 2_756 .
C7 C10 H10B 109.5 . .
H10A C10 H10B 108.1 . .
C12 C11 C10 109.42(13) . 2_756
C12 C11 C9 109.81(12) . .
C10 C11 C9 109.51(13) 2_756 .
C12 C11 H11 109.4 . .
C10 C11 H11 109.4 2_756 .
C9 C11 H11 109.4 . .
C11 C12 C11 109.02(19) . 2_756
C11 C12 H12A 109.9 . .
C11 C12 H12A 109.9 2_756 .
C11 C12 H12B 109.9 . .
C11 C12 H12B 109.9 2_756 .
H12A C12 H12B 108.3 . .
N1 C13 C14 123.18(16) . .
N1 C13 H13 118.4 . .
C14 C13 H13 118.4 . .
C13 C14 C15 120.16(15) . .
C13 C14 H14 119.9 . .
C15 C14 H14 119.9 . .
C14 C15 C16 116.65(15) . .
C14 C15 C18 119.91(14) . .
C16 C15 C18 123.45(15) . .
C17 C16 C15 119.38(16) . .
C17 C16 H16 120.3 . .
C15 C16 H16 120.3 . .
N1 C17 C16 124.06(16) . .
N1 C17 H17 118.0 . .
C16 C17 H17 118.0 . .
C15 C18 C18 115.28(17) . 7_456
C15 C18 H18A 108.5 . .
C18 C18 H18A 108.5 7_456 .
C15 C18 H18B 108.5 . .
C18 C18 H18B 108.5 7_456 .
H18A C18 H18B 107.5 . .
C17 N1 C13 116.56(15) . .
C1 O1 H1 109.5 . .

loop_
_geom_bond_atom_site_label_1
_geom_bond_atom_site_label_2
_geom_bond_distance
_geom_bond_site_symmetry_2
C1 O1 1.3488(19) .
C1 C6 1.384(2) .
C1 C2 1.396(2) .
C2 C3 1.374(2) .
C2 H2 0.9500 .
C3 C4 1.396(2) .
C3 H3 0.9500 .
C4 C5 1.389(2) .
C4 C7 1.523(2) .
C5 C6 1.390(2) .
C5 H5 0.9500 .
C6 Cl1 1.7461(15) .
C7 C9 1.540(2) .
C7 C8 1.5421(18) .
C7 C10 1.544(2) .
C8 C7 1.5421(18) 2_756
C8 H8A 0.9900 .
C8 H8B 0.9900 .
C9 C11 1.532(2) .
C9 H9A 0.9900 .
C9 H9B 0.9900 .
C10 C11 1.532(2) 2_756
C10 H10A 0.9900 .
C10 H10B 0.9900 .
C11 C12 1.532(2) .
C11 C10 1.532(2) 2_756
C11 H11 1.0000 .
C12 C11 1.532(2) 2_756
C12 H12A 0.9900 .
C12 H12B 0.9900 .
C13 N1 1.340(2) .
C13 C14 1.378(2) .
C13 H13 0.9500 .
C14 C15 1.385(2) .
C14 H14 0.9500 .
C15 C16 1.389(2) .
C15 C18 1.510(2) .
C16 C17 1.381(2) .
C16 H16 0.9500 .
C17 N1 1.327(2) .
C17 H17 0.9500 .
C18 C18 1.512(3) 7_456
C18 H18A 0.9900 .
C18 H18B 0.9900 .
O1 H1 0.8400 .
